data_7238869
loop_
_publ_author_name
'Dey, Avishek'
'Mandal, Sumit K.'
'Biradha, Kumar'

_publ_section_title
;
 Metal--organic gels and coordination networks of
 pyridine-3,5-bis(1-methyl-benzimidazole-2-yl) and metal halides: self
 sustainability, mechano, chemical responsiveness and gas and dye
 sorptions
;
_journal_issue 45
_journal_name_full CrystEngComm
_journal_page_first 9769
_journal_paper_doi 10.1039/c3ce41501e
_journal_volume 15
_journal_year 2013
_chemical_formula_sum 'C21 H21 Cd I2 N5 O2'
_chemical_formula_weight 741.63
_space_group_IT_number 2
_space_group_name_Hall '-P 1'
_space_group_name_H-M_alt 'P -1'
_symmetry_cell_setting triclinic
_symmetry_space_group_name_H-M 'P -1'
_atom_sites_solution_hydrogens geom
_atom_sites_solution_primary direct
_atom_sites_solution_secondary difmap
_audit_creation_method SHELXL-97
_cell_angle_alpha 69.36(4)
_cell_angle_beta 86.54(4)
_cell_angle_gamma 78.69(4)
_cell_formula_units_Z 2
_cell_length_a 10.338(14)
_cell_length_b 10.672(14)
_cell_length_c 11.641(16)
_cell_measurement_temperature 293(2)
_cell_volume 1178(3)
_computing_structure_refinement 'SHELXL-97 (Sheldrick, 1997)'
_computing_structure_solution 'SHELXS-97 (Sheldrick, 1990)'
_diffrn_ambient_temperature 293(2)
_diffrn_measured_fraction_theta_full 0.961
_diffrn_measured_fraction_theta_max 0.961
_diffrn_radiation_monochromator graphite
_diffrn_radiation_source 'fine-focus sealed tube'
_diffrn_radiation_type MoK\a
_diffrn_radiation_wavelength 0.71073
_diffrn_reflns_av_R_equivalents 0.6041
_diffrn_reflns_av_sigmaI/netI 0.5397
_diffrn_reflns_limit_h_max 12
_diffrn_reflns_limit_h_min -12
_diffrn_reflns_limit_k_max 12
_diffrn_reflns_limit_k_min -12
_diffrn_reflns_limit_l_max 13
_diffrn_reflns_limit_l_min -12
_diffrn_reflns_number 12261
_diffrn_reflns_theta_full 25.00
_diffrn_reflns_theta_max 25.00
_diffrn_reflns_theta_min 2.01
_exptl_absorpt_coefficient_mu 3.574
_exptl_absorpt_correction_T_max 0.699
_exptl_absorpt_correction_T_min 0.658
_exptl_absorpt_correction_type empirical
_exptl_absorpt_process_details SADABS
_exptl_crystal_colour colourless
_exptl_crystal_density_diffrn 2.090
_exptl_crystal_density_method 'not measured'
_exptl_crystal_description needles
_exptl_crystal_F_000 704
_exptl_crystal_size_max 0.16
_exptl_crystal_size_mid 0.10
_exptl_crystal_size_min 0.10
_refine_diff_density_max 1.967
_refine_diff_density_min -2.078
_refine_diff_density_rms 0.239
_refine_ls_extinction_method none
_refine_ls_goodness_of_fit_ref 0.777
_refine_ls_hydrogen_treatment mixed
_refine_ls_matrix_type full
_refine_ls_number_parameters 219
_refine_ls_number_reflns 3995
_refine_ls_number_restraints 100
_refine_ls_restrained_S_all 0.779
_refine_ls_R_factor_all 0.3896
_refine_ls_R_factor_gt 0.1411
_refine_ls_shift/su_max 0.001
_refine_ls_shift/su_mean 0.000
_refine_ls_structure_factor_coef Fsqd
_refine_ls_weighting_details 'calc w=1/[\s^2^(Fo^2^)+(0.1000P)^2^+0.0000P] where P=(Fo^2^+2Fc^2^)/3'
_refine_ls_weighting_scheme calc
_refine_ls_wR_factor_gt 0.2649
_refine_ls_wR_factor_ref 0.3272
_reflns_number_gt 944
_reflns_number_total 3995
_reflns_threshold_expression >2sigma(I)
_cod_data_source_file c3ce41501e.txt
_cod_data_source_block 5
_cod_depositor_comments
;
The following automatic conversions were performed:

data item '_symmetry_cell_setting' value 'Triclinic' was changed to
'triclinic' in accordance with the
/home/saulius/struct/COD-crude-data/automatic-downloads/DataCite-retrospective/RSC/depositions/lib/dictionaries/cif_core.dic
dictionary named 'cif_core.dic' version 2.4.2 last updated on
2011-04-26.

Automatic conversion script
Id: cif_fix_values 6909 2019-04-08 15:41:33Z antanas 
;
_cod_original_sg_symbol_H-M P-1
_cod_database_code 7238869

loop_
_symmetry_equiv_pos_as_xyz
'x, y, z'
'-x, -y, -z'

loop_
_atom_site_label
_atom_site_type_symbol
_atom_site_fract_x
_atom_site_fract_y
_atom_site_fract_z
_atom_site_U_iso_or_equiv
_atom_site_adp_type
_atom_site_occupancy
_atom_site_symmetry_multiplicity
_atom_site_calc_flag
_atom_site_refinement_flags
Cd1 Cd 0.1958(2) 0.7018(3) 0.7758(3) 0.0668(10) Uani 1 1 d .
I1 I 0.4608(2) 0.6661(3) 0.7679(3) 0.0848(11) Uani 1 1 d .
I2 I 0.0488(2) 0.9108(3) 0.8332(3) 0.0745(10) Uani 1 1 d .
N1 N 0.185(2) 0.534(3) 0.972(2) 0.052(6) Uani 1 1 d U
C1 C 0.254(3) 0.394(3) 0.993(3) 0.049(7) Uani 1 1 d U
H1 H 0.3171 0.3756 0.9374 0.059 Uiso 1 1 calc R
C2 C 0.225(2) 0.293(3) 1.091(3) 0.034(5) Uani 1 1 d U
C3 C 0.148(3) 0.324(3) 1.180(3) 0.042(7) Uani 1 1 d U
H3 H 0.1322 0.2542 1.2517 0.050 Uiso 1 1 calc R
C4 C 0.091(3) 0.461(3) 1.163(3) 0.045(7) Uani 1 1 d U
C5 C 0.118(3) 0.551(4) 1.064(3) 0.050(7) Uani 1 1 d U
H5 H 0.0849 0.6405 1.0568 0.060 Uiso 1 1 calc R
N11 N 0.297(2) 0.1058(17) 1.0168(15) 0.061(7) Uani 1 1 d DU
N12 N 0.3238(19) 0.0723(17) 1.2104(19) 0.044(5) Uani 1 1 d DU
C11 C 0.286(3) 0.159(2) 1.1083(19) 0.046(6) Uani 1 1 d DU
C12 C 0.3474(9) -0.0287(10) 1.0654(10) 0.050(6) Uani 1 1 d GDU
C13 C 0.3664(8) -0.0507(9) 1.1887(10) 0.103(15) Uani 1 1 d GDU
C14 C 0.4179(10) -0.1806(9) 1.2686(11) 0.062(8) Uani 1 1 d GDU
H14 H 0.4306 -0.1953 1.3511 0.074 Uiso 1 1 calc R
C15 C 0.4504(11) -0.2885(9) 1.2252(13) 0.073(10) Uani 1 1 d GDU
H15 H 0.4849 -0.3754 1.2787 0.088 Uiso 1 1 calc R
C16 C 0.4314(11) -0.2665(10) 1.1019(13) 0.043(6) Uani 1 1 d GDU
H16 H 0.4532 -0.3387 1.0729 0.052 Uiso 1 1 calc R
C17 C 0.3799(10) -0.1366(11) 1.0220(12) 0.045(6) Uani 1 1 d GDU
H17 H 0.3672 -0.1219 0.9395 0.054 Uiso 1 1 calc R
C18 C 0.2576(12) 0.1625(12) 0.8943(9) 0.078(11) Uani 1 1 d GDU
H18A H 0.2235 0.2581 0.8741 0.117 Uiso 1 1 calc R
H18B H 0.1903 0.1186 0.8806 0.117 Uiso 1 1 calc R
H18C H 0.3320 0.1498 0.8434 0.117 Uiso 1 1 calc R
N21 N 0.0109(9) 0.5953(8) 1.2904(10) 0.056(8) Uani 1 1 d GDU
N22 N -0.0972(7) 0.4322(8) 1.2943(8) 0.044(6) Uani 1 1 d GDU
C21 C -0.0022(8) 0.4913(8) 1.2513(8) 0.046(8) Uani 1 1 d GDU
C22 C -0.0956(9) 0.6014(9) 1.3693(9) 0.037(6) Uani 1 1 d GDU
C23 C -0.1597(8) 0.4969(9) 1.3772(9) 0.036(6) Uani 1 1 d GDU
C24 C -0.2760(9) 0.4838(11) 1.4272(11) 0.091(15) Uani 1 1 d GDU
H24 H -0.3222 0.4213 1.4181 0.109 Uiso 1 1 calc R
C25 C -0.3268(11) 0.5664(11) 1.4938(12) 0.072(10) Uani 1 1 d GDU
H25 H -0.4072 0.5567 1.5330 0.087 Uiso 1 1 calc R
C26 C -0.2581(12) 0.6678(11) 1.5041(11) 0.098(14) Uani 1 1 d GDU
H26 H -0.2895 0.7198 1.5529 0.118 Uiso 1 1 calc R
C27 C -0.1510(11) 0.6821(10) 1.4419(11) 0.061(9) Uani 1 1 d GDU
H27 H -0.1070 0.7492 1.4444 0.074 Uiso 1 1 calc R
C28 C 0.1068(10) 0.6827(9) 1.2615(13) 0.074(13) Uani 1 1 d GDU
H28A H 0.0867 0.7452 1.3053 0.111 Uiso 1 1 calc R
H28B H 0.1046 0.7328 1.1749 0.111 Uiso 1 1 calc R
H28C H 0.1931 0.6284 1.2851 0.111 Uiso 1 1 calc R
O2W O 0.154(3) 0.8421(14) 0.5445(11) 0.195(18) Uiso 1 1 d G
O1W O 0.3174(11) 0.0302(11) 1.4637(9) 0.202(19) Uiso 1 1 d G

loop_
_atom_site_aniso_label
_atom_site_aniso_U_11
_atom_site_aniso_U_22
_atom_site_aniso_U_33
_atom_site_aniso_U_23
_atom_site_aniso_U_13
_atom_site_aniso_U_12
Cd1 0.0628(17) 0.0558(18) 0.091(2) -0.0382(18) 0.0125(15) -0.0132(14)
I1 0.0669(16) 0.092(2) 0.120(3) -0.066(2) 0.0260(16) -0.0238(15)
I2 0.0626(15) 0.0533(17) 0.117(2) -0.0433(17) 0.0056(15) -0.0096(13)
N1 0.061(16) 0.058(11) 0.034(14) -0.015(11) -0.009(11) -0.002(13)
C1 0.031(15) 0.050(11) 0.08(2) -0.027(12) 0.027(15) -0.035(12)
C2 0.035(14) 0.048(9) 0.032(15) -0.022(9) -0.016(10) -0.017(10)
C3 0.045(17) 0.045(12) 0.039(17) -0.012(12) 0.003(13) -0.020(13)
C4 0.033(15) 0.049(14) 0.061(17) -0.023(12) 0.010(13) -0.024(13)
C5 0.040(18) 0.051(15) 0.048(19) -0.008(12) -0.004(14) 0.003(15)
N11 0.047(14) 0.057(12) 0.077(13) -0.040(11) -0.040(15) 0.033(13)
N12 0.020(12) 0.045(11) 0.069(13) -0.013(10) -0.007(12) -0.023(10)
C11 0.054(18) 0.047(9) 0.049(14) -0.021(9) 0.011(15) -0.031(13)
C12 0.039(17) 0.038(11) 0.066(13) -0.008(10) 0.011(15) -0.014(13)
C13 0.15(4) 0.071(14) 0.050(14) -0.015(12) 0.04(2) 0.05(2)
C14 0.10(3) 0.037(11) 0.045(15) -0.003(10) 0.038(16) -0.043(15)
C15 0.07(2) 0.060(16) 0.074(18) -0.020(16) -0.03(2) 0.03(2)
C16 0.034(16) 0.029(11) 0.067(17) -0.010(13) -0.008(15) -0.016(12)
C17 0.027(15) 0.035(12) 0.062(17) -0.004(11) 0.006(14) -0.003(13)
C18 0.08(2) 0.08(2) 0.059(16) -0.038(16) -0.03(2) 0.05(2)
N21 0.030(12) 0.048(17) 0.10(2) -0.043(16) 0.003(11) -0.005(10)
N22 0.058(14) 0.036(15) 0.029(15) 0.005(12) 0.014(10) -0.023(11)
C21 0.052(16) 0.022(16) 0.063(19) -0.011(14) 0.012(13) -0.017(11)
C22 0.029(13) 0.047(18) 0.025(18) 0.000(14) -0.019(10) -0.003(11)
C23 0.022(12) 0.040(17) 0.037(19) -0.006(15) -0.016(10) 0.005(11)
C24 0.11(3) 0.13(4) 0.06(3) -0.05(3) 0.07(2) -0.09(3)
C25 0.049(17) 0.05(2) 0.07(3) 0.009(19) -0.003(16) 0.048(13)
C26 0.17(4) 0.06(3) 0.05(3) -0.02(2) 0.04(2) 0.00(2)
C27 0.08(2) 0.05(2) 0.05(2) -0.024(19) -0.030(14) 0.019(16)
C28 0.052(19) 0.06(2) 0.14(4) -0.08(3) 0.04(2) -0.024(15)

loop_
_atom_type_symbol
_atom_type_description
_atom_type_scat_dispersion_real
_atom_type_scat_dispersion_imag
_atom_type_scat_source
C C 0.0033 0.0016 'International Tables Vol C Tables 4.2.6.8 and 6.1.1.4'
H H 0.0000 0.0000 'International Tables Vol C Tables 4.2.6.8 and 6.1.1.4'
N N 0.0061 0.0033 'International Tables Vol C Tables 4.2.6.8 and 6.1.1.4'
O O 0.0106 0.0060 'International Tables Vol C Tables 4.2.6.8 and 6.1.1.4'
Cd Cd -0.8075 1.2024 'International Tables Vol C Tables 4.2.6.8 and 6.1.1.4'
I I -0.4742 1.8119 'International Tables Vol C Tables 4.2.6.8 and 6.1.1.4'

loop_
_geom_angle_atom_site_label_1
_geom_angle_atom_site_label_2
_geom_angle_atom_site_label_3
_geom_angle
_geom_angle_site_symmetry_1
_geom_angle_site_symmetry_3
N22 Cd1 N1 85.6(6) 2_567 .
N22 Cd1 O2W 76.0(7) 2_567 .
N1 Cd1 O2W 161.0(9) . .
N22 Cd1 I1 117.4(4) 2_567 .
N1 Cd1 I1 95.9(6) . .
O2W Cd1 I1 96.7(6) . .
N22 Cd1 I2 120.5(4) 2_567 .
N1 Cd1 I2 95.7(6) . .
O2W Cd1 I2 89.7(4) . .
I1 Cd1 I2 121.48(12) . .
C5 N1 C1 115(3) . .
C5 N1 Cd1 127(2) . .
C1 N1 Cd1 118.5(18) . .
C2 C1 N1 119(2) . .
C1 C2 C3 120(3) . .
C1 C2 C11 119(2) . .
C3 C2 C11 121(3) . .
C4 C3 C2 120(3) . .
C5 C4 C3 117(3) . .
C5 C4 C21 123(3) . .
C3 C4 C21 120(3) . .
C4 C5 N1 129(3) . .
C12 N11 C11 108.3(12) . .
C12 N11 C18 119.6(11) . .
C11 N11 C18 131.9(14) . .
C11 N12 C13 105.4(15) . .
N12 C11 N11 113.1(17) . .
N12 C11 C2 123.7(19) . .
N11 C11 C2 123(2) . .
N11 C12 C13 103.9(6) . .
N11 C12 C17 136.1(6) . .
C13 C12 C17 120.0 . .
C14 C13 C12 120.0 . .
C14 C13 N12 130.6(9) . .
C12 C13 N12 109.4(9) . .
C13 C14 C15 120.0 . .
C16 C15 C14 120.0 . .
C15 C16 C17 120.0 . .
C16 C17 C12 120.0 . .
C21 N21 C22 103.6 . .
C21 N21 C28 131.2 . .
C22 N21 C28 125.2 . .
C21 N22 C23 104.8 . .
C21 N22 Cd1 129.9(3) . 2_567
C23 N22 Cd1 123.1(2) . 2_567
N22 C21 N21 116.3 . .
N22 C21 C4 125.5(11) . .
N21 C21 C4 118.1(11) . .
C23 C22 N21 107.3 . .
C23 C22 C27 114.9 . .
N21 C22 C27 137.8 . .
C24 C23 C22 124.4 . .
C24 C23 N22 125.7 . .
C22 C23 N22 107.8 . .
C23 C24 C25 117.3 . .
C24 C25 C26 121.6 . .
C27 C26 C25 116.3 . .
C26 C27 C22 124.2 . .

loop_
_geom_bond_atom_site_label_1
_geom_bond_atom_site_label_2
_geom_bond_distance
_geom_bond_site_symmetry_2
Cd1 N22 2.29(2) 2_567
Cd1 N1 2.37(3) .
Cd1 O2W 2.593(14) .
Cd1 I1 2.691(5) .
Cd1 I2 2.707(4) .
N1 C5 1.28(3) .
N1 C1 1.47(4) .
C1 C2 1.33(4) .
C2 C3 1.36(3) .
C2 C11 1.40(3) .
C3 C4 1.42(4) .
C4 C5 1.27(4) .
C4 C21 1.44(3) .
N11 C12 1.351(14) .
N11 C11 1.363(16) .
N11 C18 1.389(14) .
N12 C11 1.250(17) .
N12 C13 1.405(14) .
C12 C13 1.3900 .
C12 C17 1.3900 .
C13 C14 1.3900 .
C14 C15 1.3900 .
C15 C16 1.3900 .
C16 C17 1.3900 .
N21 C21 1.3714 .
N21 C22 1.3971 .
N21 C28 1.4379 .
N22 C21 1.2547 .
N22 C23 1.4313 .
N22 Cd1 2.289(9) 2_567
C22 C23 1.3778 .
C22 C27 1.4297 .
C23 C24 1.3148 .
C24 C25 1.3807 .
C25 C26 1.4456 .
C26 C27 1.2912 .
